data_4307934
loop_
_publ_author_name
'Stanislav Groysman'
'R. H. Holm'

_publ_contact_author_address
;
Department of Chemistry and Chemical Biology
Harvard University
12 Oxford Street
Cambridge, MA 02138
USA
;
_publ_contact_author_email holm@chemistry.harvard.edu
_publ_contact_author_fax '617 496-9289'
_publ_contact_author_name 'Richard H. Holm'
_publ_contact_author_phone '617 495-0853'
_publ_section_title
;
Synthesis and Structures of Bis(dithiolene)tungsten(IV,VI) Thiolate and
Selenolate Complexes: Approaches to the Active Sites of Molybdenum and
Tungsten Formate Dehydrogenases
;
_journal_name_full 'Inorganic Chemistry'
_journal_page_first 4090
_journal_page_last 4102
_journal_paper_doi 10.1021/ic062441a
_journal_volume 46
_journal_year 2007
_chemical_formula_sum 'C20 H41 N O S5 W'
_chemical_formula_weight 655.69
_chemical_name_common (Et4N)[10]
_chemical_name_systematic
; 
 ? 
;
_space_group_IT_number 14
_symmetry_cell_setting monoclinic
_symmetry_space_group_name_Hall '-P 2yn'
_symmetry_space_group_name_H-M 'P 1 21/n 1'
_atom_sites_solution_hydrogens geom
_atom_sites_solution_primary direct
_atom_sites_solution_secondary difmap
_audit_creation_method SHELXL-97
_cell_angle_alpha 90.00
_cell_angle_beta 103.404(3)
_cell_angle_gamma 90.00
_cell_formula_units_Z 4
_cell_length_a 9.5035(14)
_cell_length_b 16.525(2)
_cell_length_c 17.415(3)
_cell_measurement_temperature 353(2)
_cell_volume 2660.4(7)
_computing_cell_refinement 'SMART (Bruker, 2001)'
_computing_data_collection 'SMART (Bruker, 2001)'
_computing_data_reduction 'SAINT (Bruker, 2003)'
_computing_molecular_graphics 'SHELXTL (Bruker, 2000)'
_computing_publication_material 'SHELXTL (Bruker, 2000)'
_computing_structure_refinement 'SHELXL-97 (Sheldrick, 1997)'
_computing_structure_solution 'SHELXS-97 (Sheldrick, 1990)'
_diffrn_ambient_temperature 353(2)
_diffrn_measured_fraction_theta_full 0.997
_diffrn_measured_fraction_theta_max 0.997
_diffrn_measurement_device_type 'Bruker Smart APEX CCD'
_diffrn_measurement_method \w
_diffrn_radiation_monochromator graphite
_diffrn_radiation_source 'fine-focus sealed tube'
_diffrn_radiation_type MoK\a
_diffrn_radiation_wavelength 0.71073
_diffrn_reflns_av_R_equivalents 0.0935
_diffrn_reflns_av_sigmaI/netI 0.1173
_diffrn_reflns_limit_h_max 12
_diffrn_reflns_limit_h_min -12
_diffrn_reflns_limit_k_max 21
_diffrn_reflns_limit_k_min -20
_diffrn_reflns_limit_l_max 19
_diffrn_reflns_limit_l_min -22
_diffrn_reflns_number 18697
_diffrn_reflns_theta_full 27.90
_diffrn_reflns_theta_max 27.90
_diffrn_reflns_theta_min 1.72
_exptl_absorpt_coefficient_mu 4.746
_exptl_absorpt_correction_T_max 0.6483
_exptl_absorpt_correction_T_min 0.2526
_exptl_absorpt_correction_type multi-scan
_exptl_absorpt_process_details 'SADABS (Sheldrick, 2002)'
_exptl_crystal_colour purple
_exptl_crystal_density_diffrn 1.637
_exptl_crystal_density_method 'not measured'
_exptl_crystal_description plates
_exptl_crystal_F_000 1320
_exptl_crystal_size_max 0.37
_exptl_crystal_size_mid 0.20
_exptl_crystal_size_min 0.10
_refine_diff_density_max 1.681
_refine_diff_density_min -0.915
_refine_diff_density_rms 0.187
_refine_ls_extinction_method none
_refine_ls_goodness_of_fit_ref 0.994
_refine_ls_hydrogen_treatment constr
_refine_ls_matrix_type full
_refine_ls_number_parameters 264
_refine_ls_number_reflns 6351
_refine_ls_number_restraints 0
_refine_ls_restrained_S_all 0.994
_refine_ls_R_factor_all 0.1128
_refine_ls_R_factor_gt 0.0595
_refine_ls_shift/su_max 0.004
_refine_ls_shift/su_mean 0.000
_refine_ls_structure_factor_coef Fsqd
_refine_ls_weighting_details 'calc w=1/[\s^2^(Fo^2^)+(0.0324P)^2^+0.0000P] where P=(Fo^2^+2Fc^2^)/3'
_refine_ls_weighting_scheme calc
_refine_ls_wR_factor_gt 0.0922
_refine_ls_wR_factor_ref 0.1067
_reflns_number_gt 3975
_reflns_number_total 6351
_reflns_threshold_expression >2sigma(I)
_cod_data_source_file ic062441asi20070323_105048_04.cif
_cod_data_source_block stas06
_cod_database_code 4307934

loop_
_symmetry_equiv_pos_as_xyz
'x, y, z'
'-x+1/2, y+1/2, -z+1/2'
'-x, -y, -z'
'x-1/2, -y-1/2, z-1/2'

loop_
_atom_site_label
_atom_site_type_symbol
_atom_site_fract_x
_atom_site_fract_y
_atom_site_fract_z
_atom_site_U_iso_or_equiv
_atom_site_adp_type
_atom_site_occupancy
_atom_site_symmetry_multiplicity
_atom_site_calc_flag
_atom_site_refinement_flags
_atom_site_disorder_assembly
_atom_site_disorder_group
W1 W 1.01182(4) 0.302077(19) 0.23499(2) 0.02875(10) Uani 1 1 d . . .
S4 S 0.9107(2) 0.34443(12) 0.09939(12) 0.0330(5) Uani 1 1 d . . .
S2 S 1.1833(2) 0.24351(13) 0.17102(13) 0.0374(5) Uani 1 1 d . . .
S1 S 0.9210(3) 0.15974(13) 0.21568(14) 0.0389(5) Uani 1 1 d . . .
S5 S 1.0252(2) 0.25385(13) 0.36860(13) 0.0365(5) Uani 1 1 d . . .
S3 S 0.7773(2) 0.34879(13) 0.24576(12) 0.0347(5) Uani 1 1 d . . .
N16 N 0.5277(7) 0.1359(4) 0.3518(4) 0.0349(17) Uani 1 1 d . . .
C21 C 0.7437(8) 0.3931(4) 0.0944(5) 0.0295(18) Uani 1 1 d . . .
C23 C 0.6771(9) 0.4253(5) 0.0145(5) 0.043(2) Uani 1 1 d . . .
H23A H 0.6753 0.3836 -0.0241 0.064 Uiso 1 1 calc R . .
H23B H 0.7329 0.4703 0.0032 0.064 Uiso 1 1 calc R . .
H23C H 0.5801 0.4427 0.0128 0.064 Uiso 1 1 calc R . .
C25 C 0.5780(10) 0.0615(5) 0.2329(5) 0.046(2) Uani 1 1 d . . .
H25A H 0.6798 0.0550 0.2550 0.069 Uiso 1 1 calc R . .
H25B H 0.5611 0.0656 0.1765 0.069 Uiso 1 1 calc R . .
H25C H 0.5269 0.0156 0.2464 0.069 Uiso 1 1 calc R . .
C27 C 0.4480(10) 0.2090(4) 0.3717(5) 0.043(2) Uani 1 1 d . . .
H27A H 0.3496 0.2071 0.3401 0.051 Uiso 1 1 calc R . .
H27B H 0.4433 0.2050 0.4266 0.051 Uiso 1 1 calc R . .
C30 C 0.7129(11) 0.1469(6) 0.4860(5) 0.059(3) Uani 1 1 d . . .
H30A H 0.6708 0.1970 0.4973 0.088 Uiso 1 1 calc R . .
H30B H 0.8152 0.1479 0.5082 0.088 Uiso 1 1 calc R . .
H30C H 0.6701 0.1029 0.5085 0.088 Uiso 1 1 calc R . .
C33 C 0.4563(10) 0.0603(5) 0.3744(5) 0.044(2) Uani 1 1 d . . .
H33A H 0.5139 0.0137 0.3672 0.053 Uiso 1 1 calc R . .
H33B H 0.4562 0.0634 0.4301 0.053 Uiso 1 1 calc R . .
C34 C 0.5256(9) 0.1368(5) 0.2651(5) 0.042(2) Uani 1 1 d . . .
H34A H 0.4272 0.1471 0.2360 0.050 Uiso 1 1 calc R . .
H34B H 0.5846 0.1818 0.2552 0.050 Uiso 1 1 calc R . .
C36 C 0.6852(9) 0.1356(6) 0.3973(6) 0.051(3) Uani 1 1 d . . .
H36A H 0.7280 0.0846 0.3871 0.061 Uiso 1 1 calc R . .
H36B H 0.7354 0.1783 0.3762 0.061 Uiso 1 1 calc R . .
C37 C 0.5108(11) 0.2902(5) 0.3595(7) 0.063(3) Uani 1 1 d . . .
H37A H 0.6068 0.2943 0.3923 0.094 Uiso 1 1 calc R . .
H37B H 0.4513 0.3322 0.3732 0.094 Uiso 1 1 calc R . .
H37C H 0.5146 0.2958 0.3051 0.094 Uiso 1 1 calc R . .
C44 C 0.6853(9) 0.3942(5) 0.1571(5) 0.035(2) Uani 1 1 d . . .
C47 C 0.3042(10) 0.0473(5) 0.3283(5) 0.049(2) Uani 1 1 d . . .
H47A H 0.2452 0.0922 0.3364 0.073 Uiso 1 1 calc R . .
H47B H 0.2668 -0.0016 0.3457 0.073 Uiso 1 1 calc R . .
H47C H 0.3030 0.0429 0.2732 0.073 Uiso 1 1 calc R . .
C48 C 0.5429(9) 0.4317(6) 0.1600(5) 0.049(3) Uani 1 1 d . . .
H48A H 0.4903 0.4445 0.1074 0.073 Uiso 1 1 calc R . .
H48B H 0.5595 0.4803 0.1909 0.073 Uiso 1 1 calc R . .
H48C H 0.4879 0.3943 0.1835 0.073 Uiso 1 1 calc R . .
C2 C 1.0638(10) 0.3350(5) 0.4460(5) 0.043(2) Uani 1 1 d . . .
C3 C 1.1258(10) 0.1488(5) 0.1329(5) 0.041(2) Uani 1 1 d . . .
C4 C 1.0581(12) 0.2932(6) 0.5224(5) 0.059(3) Uani 1 1 d . . .
H4A H 1.1347 0.2541 0.5353 0.089 Uiso 1 1 calc R . .
H4B H 0.9666 0.2664 0.5165 0.089 Uiso 1 1 calc R . .
H4C H 1.0694 0.3326 0.5640 0.089 Uiso 1 1 calc R . .
C5 C 1.0162(9) 0.1116(5) 0.1567(5) 0.039(2) Uani 1 1 d . . .
C6 C 0.9753(11) 0.0247(5) 0.1329(5) 0.049(2) Uani 1 1 d . . .
H6A H 0.9717 0.0177 0.0777 0.074 Uiso 1 1 calc R . .
H6B H 0.8821 0.0128 0.1427 0.074 Uiso 1 1 calc R . .
H6C H 1.0461 -0.0113 0.1632 0.074 Uiso 1 1 calc R . .
C7 C 0.9493(12) 0.4005(6) 0.4315(5) 0.063(3) Uani 1 1 d . . .
H7A H 0.9649 0.4362 0.4762 0.095 Uiso 1 1 calc R . .
H7B H 0.8553 0.3762 0.4239 0.095 Uiso 1 1 calc R . .
H7C H 0.9550 0.4307 0.3852 0.095 Uiso 1 1 calc R . .
C8 C 1.2108(11) 0.1104(6) 0.0798(5) 0.062(3) Uani 1 1 d . . .
H8A H 1.2472 0.0589 0.1012 0.093 Uiso 1 1 calc R . .
H8B H 1.2903 0.1448 0.0762 0.093 Uiso 1 1 calc R . .
H8C H 1.1493 0.1028 0.0282 0.093 Uiso 1 1 calc R . .
C11 C 1.2133(13) 0.3709(8) 0.4536(7) 0.093(4) Uani 1 1 d . . .
H11A H 1.2171 0.3984 0.4055 0.140 Uiso 1 1 calc R . .
H11B H 1.2841 0.3285 0.4633 0.140 Uiso 1 1 calc R . .
H11C H 1.2332 0.4087 0.4966 0.140 Uiso 1 1 calc R . .
O1 O 1.1393(6) 0.3762(3) 0.2650(3) 0.0431(15) Uani 1 1 d . . .

loop_
_atom_site_aniso_label
_atom_site_aniso_U_11
_atom_site_aniso_U_22
_atom_site_aniso_U_33
_atom_site_aniso_U_23
_atom_site_aniso_U_13
_atom_site_aniso_U_12
W1 0.02815(17) 0.02817(17) 0.02813(17) 0.00137(19) 0.00285(12) 0.00300(18)
S4 0.0347(12) 0.0357(12) 0.0280(11) 0.0026(10) 0.0064(9) 0.0066(10)
S2 0.0340(12) 0.0396(12) 0.0387(13) 0.0054(11) 0.0090(10) 0.0069(10)
S1 0.0499(14) 0.0291(11) 0.0383(13) -0.0023(10) 0.0116(11) -0.0064(11)
S5 0.0451(13) 0.0340(12) 0.0288(12) 0.0006(10) 0.0050(10) 0.0042(11)
S3 0.0309(12) 0.0442(13) 0.0284(11) 0.0018(10) 0.0055(9) 0.0065(10)
N16 0.034(4) 0.037(4) 0.034(4) -0.003(3) 0.009(3) 0.001(3)
C21 0.028(5) 0.025(4) 0.030(5) -0.003(4) -0.003(4) 0.004(4)
C23 0.045(6) 0.047(5) 0.037(5) 0.002(5) 0.009(4) 0.012(5)
C25 0.050(6) 0.050(6) 0.042(6) -0.001(5) 0.018(5) 0.003(5)
C27 0.056(6) 0.026(5) 0.049(6) -0.004(4) 0.018(5) 0.007(4)
C30 0.053(7) 0.067(7) 0.046(6) -0.009(6) -0.007(5) 0.001(6)
C33 0.050(6) 0.039(5) 0.046(6) 0.007(5) 0.016(5) -0.007(5)
C34 0.044(6) 0.046(5) 0.035(5) 0.005(5) 0.008(5) 0.003(4)
C36 0.033(5) 0.054(6) 0.063(7) -0.002(5) 0.006(5) -0.004(5)
C37 0.063(7) 0.031(5) 0.101(9) -0.006(6) 0.031(7) -0.006(5)
C44 0.036(5) 0.034(5) 0.029(5) -0.003(4) -0.004(4) 0.007(4)
C47 0.052(6) 0.047(6) 0.051(6) -0.002(5) 0.018(5) -0.013(5)
C48 0.040(5) 0.070(7) 0.032(5) 0.001(5) 0.000(4) 0.027(5)
C2 0.056(6) 0.042(5) 0.028(5) -0.010(4) -0.001(4) -0.001(5)
C3 0.041(5) 0.046(5) 0.032(5) 0.001(5) 0.000(4) 0.009(5)
C4 0.087(8) 0.052(6) 0.033(5) 0.002(5) 0.003(5) 0.010(6)
C5 0.045(6) 0.036(5) 0.032(5) -0.004(4) 0.002(4) -0.002(4)
C6 0.057(6) 0.043(6) 0.043(6) -0.009(5) 0.003(5) -0.002(5)
C7 0.100(9) 0.043(6) 0.037(6) -0.003(5) -0.002(6) 0.021(6)
C8 0.075(8) 0.075(7) 0.038(6) -0.004(6) 0.015(5) 0.021(6)
C11 0.087(10) 0.132(12) 0.065(8) -0.040(8) 0.027(7) -0.054(9)
O1 0.036(4) 0.041(3) 0.050(4) 0.003(3) 0.006(3) -0.001(3)

loop_
_atom_type_symbol
_atom_type_description
_atom_type_scat_dispersion_real
_atom_type_scat_dispersion_imag
_atom_type_scat_source
C C 0.0033 0.0016 'International Tables Vol C Tables 4.2.6.8 and 6.1.1.4'
H H 0.0000 0.0000 'International Tables Vol C Tables 4.2.6.8 and 6.1.1.4'
N N 0.0061 0.0033 'International Tables Vol C Tables 4.2.6.8 and 6.1.1.4'
O O 0.0106 0.0060 'International Tables Vol C Tables 4.2.6.8 and 6.1.1.4'
S S 0.1246 0.1234 'International Tables Vol C Tables 4.2.6.8 and 6.1.1.4'
W W -0.8490 6.8722 'International Tables Vol C Tables 4.2.6.8 and 6.1.1.4'

loop_
_geom_angle_atom_site_label_1
_geom_angle_atom_site_label_2
_geom_angle_atom_site_label_3
_geom_angle
_geom_angle_site_symmetry_1
_geom_angle_site_symmetry_3
_geom_angle_publ_flag
O1 W1 S2 85.51(19) . . ?
O1 W1 S3 110.36(19) . . ?
S2 W1 S3 155.93(8) . . ?
O1 W1 S5 93.8(2) . . ?
S2 W1 S5 115.10(8) . . ?
S3 W1 S5 82.79(7) . . ?
O1 W1 S4 100.5(2) . . ?
S2 W1 S4 79.77(7) . . ?
S3 W1 S4 79.58(7) . . ?
S5 W1 S4 160.33(7) . . ?
O1 W1 S1 155.38(19) . . ?
S2 W1 S1 78.88(7) . . ?
S3 W1 S1 90.87(8) . . ?
S5 W1 S1 76.15(7) . . ?
S4 W1 S1 95.37(8) . . ?
C21 S4 W1 109.1(3) . . ?
C3 S2 W1 110.8(3) . . ?
C5 S1 W1 107.7(3) . . ?
C2 S5 W1 114.2(3) . . ?
C44 S3 W1 110.5(3) . . ?
C34 N16 C27 109.4(6) . . ?
C34 N16 C33 111.5(7) . . ?
C27 N16 C33 108.8(6) . . ?
C34 N16 C36 107.7(6) . . ?
C27 N16 C36 111.6(7) . . ?
C33 N16 C36 107.9(7) . . ?
C44 C21 C23 126.4(7) . . ?
C44 C21 S4 120.4(6) . . ?
C23 C21 S4 113.1(6) . . ?
C37 C27 N16 116.4(7) . . ?
C47 C33 N16 114.4(7) . . ?
C25 C34 N16 116.1(7) . . ?
C30 C36 N16 116.6(7) . . ?
C21 C44 C48 125.7(7) . . ?
C21 C44 S3 119.8(6) . . ?
C48 C44 S3 114.6(6) . . ?
C4 C2 C7 107.6(8) . . ?
C4 C2 C11 109.1(9) . . ?
C7 C2 C11 110.9(9) . . ?
C4 C2 S5 105.4(6) . . ?
C7 C2 S5 112.2(6) . . ?
C11 C2 S5 111.4(7) . . ?
C5 C3 C8 123.8(9) . . ?
C5 C3 S2 119.3(7) . . ?
C8 C3 S2 116.7(7) . . ?
C3 C5 C6 120.8(8) . . ?
C3 C5 S1 121.4(7) . . ?
C6 C5 S1 117.7(6) . . ?

loop_
_geom_bond_atom_site_label_1
_geom_bond_atom_site_label_2
_geom_bond_distance
_geom_bond_site_symmetry_2
_geom_bond_publ_flag
W1 O1 1.717(6) . ?
W1 S2 2.382(2) . ?
W1 S3 2.406(2) . ?
W1 S5 2.435(2) . ?
W1 S4 2.437(2) . ?
W1 S1 2.501(2) . ?
S4 C21 1.763(8) . ?
S2 C3 1.737(9) . ?
S1 C5 1.714(9) . ?
S5 C2 1.877(8) . ?
S3 C44 1.757(8) . ?
N16 C34 1.505(10) . ?
N16 C27 1.508(9) . ?
N16 C33 1.517(10) . ?
N16 C36 1.523(11) . ?
C21 C44 1.335(10) . ?
C21 C23 1.487(11) . ?
C25 C34 1.498(11) . ?
C27 C37 1.503(10) . ?
C30 C36 1.517(13) . ?
C33 C47 1.498(12) . ?
C44 C48 1.500(11) . ?
C2 C4 1.511(12) . ?
C2 C7 1.514(12) . ?
C2 C11 1.517(13) . ?
C3 C5 1.355(11) . ?
C3 C8 1.503(11) . ?
C5 C6 1.520(11) . ?
